data_4075509
loop_
_publ_author_name
'Graham, David V.'
'Hevia, Eva'
'Kennedy, Alan R.'
'Mulvey, Robert E.'

_publ_section_title
;
 Lithium Dimethyl(amido)zinc Complexes:&#x00A0; Contrasting Zincate (Amido
 = TMP) and Inverse Zincate (Amido = HMDS) Structures on Addition of TMEDA
;
_journal_issue 14
_journal_name_full Organometallics
_journal_page_first 3297
_journal_paper_doi 10.1021/om060334i
_journal_volume 25
_journal_year 2006
_chemical_formula_sum 'C20 H58 Li2 N4 Si4 Zn'
_chemical_formula_weight 546.31
_chemical_name_systematic
;
 ?
;
_space_group_IT_number 14
_symmetry_cell_setting monoclinic
_symmetry_space_group_name_Hall '-P 2ybc'
_symmetry_space_group_name_H-M 'P 1 21/c 1'
_atom_sites_solution_hydrogens geom
_atom_sites_solution_primary direct
_atom_sites_solution_secondary difmap
_audit_creation_method SHELXL-97
_cell_angle_alpha 90.00
_cell_angle_beta 103.807(2)
_cell_angle_gamma 90.00
_cell_formula_units_Z 4
_cell_length_a 11.3371(3)
_cell_length_b 19.7104(5)
_cell_length_c 15.9168(4)
_cell_measurement_reflns_used 7007
_cell_measurement_temperature 123(2)
_cell_measurement_theta_max 27.48
_cell_measurement_theta_min 1.00
_cell_volume 3453.98(16)
_computing_structure_refinement 'SHELXL-97 (Sheldrick, 1997)'
_diffrn_ambient_temperature 123(2)
_diffrn_measured_fraction_theta_full 0.975
_diffrn_measured_fraction_theta_max 0.975
_diffrn_measurement_device_type 'Nonius Kappa CCD'
_diffrn_measurement_method 'Omega and Phi scans'
_diffrn_radiation_monochromator graphite
_diffrn_radiation_source 'fine-focus sealed tube'
_diffrn_radiation_type MoK\a
_diffrn_radiation_wavelength 0.71073
_diffrn_reflns_av_R_equivalents 0.0249
_diffrn_reflns_av_sigmaI/netI 0.0440
_diffrn_reflns_limit_h_max 14
_diffrn_reflns_limit_h_min -14
_diffrn_reflns_limit_k_max 25
_diffrn_reflns_limit_k_min -18
_diffrn_reflns_limit_l_max 20
_diffrn_reflns_limit_l_min -20
_diffrn_reflns_number 11205
_diffrn_reflns_theta_full 27.48
_diffrn_reflns_theta_max 27.48
_diffrn_reflns_theta_min 1.67
_exptl_absorpt_coefficient_mu 0.863
_exptl_absorpt_correction_type none
_exptl_crystal_colour Colourless
_exptl_crystal_density_diffrn 1.051
_exptl_crystal_density_method 'not measured'
_exptl_crystal_description Block
_exptl_crystal_F_000 1192
_exptl_crystal_size_max 0.4
_exptl_crystal_size_mid 0.2
_exptl_crystal_size_min 0.2
_refine_diff_density_max 0.319
_refine_diff_density_min -0.316
_refine_diff_density_rms 0.061
_refine_ls_extinction_method none
_refine_ls_goodness_of_fit_ref 1.028
_refine_ls_hydrogen_treatment mixed
_refine_ls_matrix_type full
_refine_ls_number_parameters 306
_refine_ls_number_reflns 28060
_refine_ls_number_restraints 0
_refine_ls_restrained_S_all 1.028
_refine_ls_R_factor_all 0.0586
_refine_ls_R_factor_gt 0.0362
_refine_ls_shift/su_max 0.001
_refine_ls_shift/su_mean 0.000
_refine_ls_structure_factor_coef Fsqd
_refine_ls_weighting_details 'calc w=1/[\s^2^(Fo^2^)+(0.0315P)^2^+2.3387P] where P=(Fo^2^+2Fc^2^)/3'
_refine_ls_weighting_scheme calc
_refine_ls_wR_factor_gt 0.0762
_refine_ls_wR_factor_ref 0.0863
_reflns_number_gt 5965
_reflns_number_total 7725
_reflns_threshold_expression >2sigma(I)
_cod_data_source_file om060334isi20060413_102906.cif
_cod_data_source_block dvgrem319
_cod_depositor_comments
;
The following automatic conversions were performed:

'_symmetry_cell_setting' value 'Monoclinic' changed to 'monoclinic'
according to /home/saulius/struct/CIF-dictionaries/cif_core.dic
dictionary named 'cif_core.dic' version 2.4.1 from 2010-06-29.

Automatic conversion script
Id: cif_fix_values 1715 2011-07-08 13:25:40Z adriana 
;
_cod_original_cell_volume 3453.98(15)
_cod_original_sg_symbol_H-M P21/c
_cod_database_code 4075509

loop_
_symmetry_equiv_pos_as_xyz
'x, y, z'
'-x, y+1/2, -z+1/2'
'-x, -y, -z'
'x, -y-1/2, z-1/2'

loop_
_atom_site_label
_atom_site_type_symbol
_atom_site_fract_x
_atom_site_fract_y
_atom_site_fract_z
_atom_site_U_iso_or_equiv
_atom_site_adp_type
_atom_site_occupancy
_atom_site_symmetry_multiplicity
_atom_site_calc_flag
_atom_site_refinement_flags
C1 C 0.5962(2) 0.43138(13) 0.84796(16) 0.0388(6) Uani 1 1 d .
H1A H 0.6667 0.4448 0.8937 0.058 Uiso 1 1 calc R
H1B H 0.5239 0.4298 0.8715 0.058 Uiso 1 1 calc R
H1C H 0.5837 0.4644 0.8006 0.058 Uiso 1 1 calc R
C2 C 0.6378(2) 0.31481(15) 0.88746(16) 0.0441(7) Uani 1 1 d .
H2A H 0.7075 0.3294 0.9331 0.066 Uiso 1 1 calc R
H2B H 0.6540 0.2697 0.8667 0.066 Uiso 1 1 calc R
H2C H 0.5652 0.3129 0.9106 0.066 Uiso 1 1 calc R
C3 C 0.5136(2) 0.34228(13) 0.74578(15) 0.0346(5) Uani 1 1 d .
H3A H 0.4374 0.3534 0.7629 0.042 Uiso 1 1 calc R
H3B H 0.5164 0.2925 0.7383 0.042 Uiso 1 1 calc R
C4 C 0.5130(2) 0.37639(12) 0.66119(15) 0.0323(5) Uani 1 1 d .
H4A H 0.4410 0.3611 0.6168 0.039 Uiso 1 1 calc R
H4B H 0.5062 0.4261 0.6680 0.039 Uiso 1 1 calc R
C5 C 0.6147(3) 0.29406(15) 0.59070(18) 0.0528(8) Uani 1 1 d .
H5A H 0.6889 0.2846 0.5714 0.079 Uiso 1 1 calc R
H5B H 0.5446 0.2931 0.5408 0.079 Uiso 1 1 calc R
H5C H 0.6043 0.2596 0.6327 0.079 Uiso 1 1 calc R
C6 C 0.6393(3) 0.41306(16) 0.56876(17) 0.0530(8) Uani 1 1 d .
H6A H 0.7127 0.4032 0.5486 0.080 Uiso 1 1 calc R
H6B H 0.6470 0.4578 0.5964 0.080 Uiso 1 1 calc R
H6C H 0.5685 0.4128 0.5194 0.080 Uiso 1 1 calc R
C7 C 0.8426(2) 0.45980(11) 0.76573(17) 0.0263(5) Uani 1 1 d .
C8 C 0.8525(2) 0.27397(11) 0.7670(2) 0.0321(5) Uani 1 1 d .
C9 C 0.8909(2) 0.12577(11) 0.91602(14) 0.0310(5) Uani 1 1 d .
H9A H 0.9696 0.1440 0.9116 0.047 Uiso 1 1 calc R
H9B H 0.8969 0.1095 0.9751 0.047 Uiso 1 1 calc R
H9C H 0.8292 0.1615 0.9021 0.047 Uiso 1 1 calc R
C10 C 0.6816(2) 0.03831(15) 0.83547(16) 0.0404(6) Uani 1 1 d .
H10A H 0.6336 0.0776 0.8095 0.061 Uiso 1 1 calc R
H10B H 0.6725 0.0319 0.8947 0.061 Uiso 1 1 calc R
H10C H 0.6528 -0.0023 0.8011 0.061 Uiso 1 1 calc R
C11 C 0.9285(2) -0.02483(11) 0.88839(15) 0.0325(5) Uani 1 1 d .
H11A H 0.9067 -0.0632 0.8486 0.049 Uiso 1 1 calc R
H11B H 0.9050 -0.0348 0.9425 0.049 Uiso 1 1 calc R
H11C H 1.0163 -0.0172 0.9005 0.049 Uiso 1 1 calc R
C12 C 0.6426(2) 0.07918(14) 0.60634(16) 0.0371(6) Uani 1 1 d .
H12A H 0.6554 0.1280 0.6007 0.056 Uiso 1 1 calc R
H12B H 0.5912 0.0717 0.6469 0.056 Uiso 1 1 calc R
H12C H 0.6028 0.0604 0.5497 0.056 Uiso 1 1 calc R
C13 C 0.7640(2) -0.05726(11) 0.65792(16) 0.0332(5) Uani 1 1 d .
H13A H 0.8414 -0.0809 0.6795 0.050 Uiso 1 1 calc R
H13B H 0.7234 -0.0754 0.6011 0.050 Uiso 1 1 calc R
H13C H 0.7120 -0.0640 0.6984 0.050 Uiso 1 1 calc R
C14 C 0.8744(2) 0.03933(12) 0.55742(14) 0.0295(5) Uani 1 1 d .
H14A H 0.9539 0.0173 0.5761 0.044 Uiso 1 1 calc R
H14B H 0.8855 0.0867 0.5424 0.044 Uiso 1 1 calc R
H14C H 0.8260 0.0156 0.5067 0.044 Uiso 1 1 calc R
C15 C 0.9638(2) 0.21918(13) 0.57692(16) 0.0406(6) Uani 1 1 d .
H15A H 0.9031 0.1890 0.5917 0.061 Uiso 1 1 calc R
H15B H 0.9592 0.2160 0.5148 0.061 Uiso 1 1 calc R
H15C H 0.9478 0.2660 0.5917 0.061 Uiso 1 1 calc R
C16 C 1.2117(3) 0.27324(12) 0.64297(17) 0.0420(6) Uani 1 1 d .
H16A H 1.1823 0.3075 0.6777 0.063 Uiso 1 1 calc R
H16B H 1.2031 0.2904 0.5840 0.063 Uiso 1 1 calc R
H16C H 1.2975 0.2636 0.6689 0.063 Uiso 1 1 calc R
C17 C 1.1839(3) 0.13201(13) 0.57158(16) 0.0414(6) Uani 1 1 d .
H17A H 1.1393 0.0891 0.5673 0.062 Uiso 1 1 calc R
H17B H 1.2699 0.1239 0.5983 0.062 Uiso 1 1 calc R
H17C H 1.1756 0.1511 0.5136 0.062 Uiso 1 1 calc R
C18 C 1.2505(2) 0.25026(12) 0.87868(16) 0.0405(6) Uani 1 1 d .
H18A H 1.2572 0.2855 0.8367 0.061 Uiso 1 1 calc R
H18B H 1.3232 0.2509 0.9265 0.061 Uiso 1 1 calc R
H18C H 1.1785 0.2588 0.9011 0.061 Uiso 1 1 calc R
C19 C 1.3874(2) 0.14585(14) 0.80034(18) 0.0420(6) Uani 1 1 d .
H19A H 1.3836 0.1016 0.7718 0.063 Uiso 1 1 calc R
H19B H 1.4506 0.1450 0.8544 0.063 Uiso 1 1 calc R
H19C H 1.4068 0.1810 0.7621 0.063 Uiso 1 1 calc R
C20 C 1.2241(2) 0.10247(12) 0.91148(15) 0.0329(5) Uani 1 1 d .
H20A H 1.2159 0.0565 0.8872 0.049 Uiso 1 1 calc R
H20B H 1.1527 0.1132 0.9337 0.049 Uiso 1 1 calc R
H20C H 1.2973 0.1050 0.9588 0.049 Uiso 1 1 calc R
N1 N 0.61791(16) 0.36362(9) 0.81493(11) 0.0258(4) Uani 1 1 d .
N2 N 0.62383(16) 0.36126(9) 0.63135(11) 0.0267(4) Uani 1 1 d .
N3 N 0.87729(14) 0.07210(8) 0.74024(10) 0.0187(3) Uani 1 1 d .
N4 N 1.11632(15) 0.15908(8) 0.73752(11) 0.0197(4) Uani 1 1 d .
Si1 Si 0.84689(5) 0.05318(3) 0.83772(4) 0.02201(13) Uani 1 1 d .
Si2 Si 0.79339(5) 0.03610(3) 0.64797(4) 0.02106(13) Uani 1 1 d .
Si3 Si 1.12034(6) 0.19322(3) 0.63964(4) 0.02468(14) Uani 1 1 d .
Si4 Si 1.23612(5) 0.16521(3) 0.82459(4) 0.02243(13) Uani 1 1 d .
Li1 Li 0.9441(3) 0.16751(16) 0.7510(2) 0.0235(7) Uani 1 1 d .
Li2 Li 1.0498(3) 0.06332(15) 0.7288(2) 0.0176(7) Uani 1 1 d .
Zn1 Zn 0.77363(2) 0.365482(11) 0.753237(16) 0.02047(7) Uani 1 1 d .
H7A H 0.899(3) 0.4618(15) 0.7308(18) 0.055(8) Uiso 1 1 d .
H7B H 0.880(3) 0.4678(15) 0.8224(19) 0.053(9) Uiso 1 1 d .
H7C H 0.787(3) 0.4919(15) 0.7472(17) 0.050(8) Uiso 1 1 d .
H8A H 0.909(3) 0.2760(15) 0.7320(18) 0.057(9) Uiso 1 1 d .
H8B H 0.889(3) 0.2683(17) 0.821(2) 0.068(11) Uiso 1 1 d .
H8C H 0.798(3) 0.2380(16) 0.7470(18) 0.060(9) Uiso 1 1 d .

loop_
_atom_site_aniso_label
_atom_site_aniso_U_11
_atom_site_aniso_U_22
_atom_site_aniso_U_33
_atom_site_aniso_U_23
_atom_site_aniso_U_13
_atom_site_aniso_U_12
C1 0.0288(13) 0.0497(15) 0.0397(14) -0.0165(12) 0.0116(11) 0.0006(11)
C2 0.0408(15) 0.0587(17) 0.0342(14) 0.0130(12) 0.0117(12) -0.0046(13)
C3 0.0216(12) 0.0491(14) 0.0329(13) -0.0063(11) 0.0062(10) -0.0091(11)
C4 0.0232(12) 0.0387(13) 0.0314(13) -0.0017(10) -0.0008(10) 0.0012(10)
C5 0.0491(17) 0.0532(17) 0.0477(17) -0.0286(14) -0.0053(13) 0.0076(14)
C6 0.0493(17) 0.076(2) 0.0300(14) 0.0165(14) 0.0020(12) -0.0156(16)
C7 0.0243(12) 0.0182(10) 0.0361(14) -0.0002(10) 0.0066(10) -0.0041(9)
C8 0.0304(13) 0.0171(10) 0.0481(16) 0.0015(10) 0.0081(12) 0.0061(10)
C9 0.0402(14) 0.0284(11) 0.0244(11) -0.0033(9) 0.0077(10) 0.0016(10)
C10 0.0300(13) 0.0599(17) 0.0352(13) -0.0065(12) 0.0157(11) -0.0100(12)
C11 0.0459(14) 0.0241(11) 0.0280(12) 0.0047(9) 0.0096(10) -0.0018(10)
C12 0.0273(12) 0.0505(15) 0.0308(13) -0.0008(11) 0.0019(10) 0.0072(11)
C13 0.0368(13) 0.0268(11) 0.0378(13) -0.0053(10) 0.0123(11) -0.0096(10)
C14 0.0334(13) 0.0293(11) 0.0261(11) -0.0028(9) 0.0080(10) -0.0021(10)
C15 0.0476(16) 0.0358(13) 0.0323(13) 0.0089(11) -0.0024(12) -0.0020(12)
C16 0.0527(17) 0.0333(13) 0.0377(14) 0.0063(11) 0.0060(12) -0.0191(12)
C17 0.0552(17) 0.0402(14) 0.0343(14) -0.0043(11) 0.0212(13) -0.0087(13)
C18 0.0489(16) 0.0283(12) 0.0379(14) -0.0087(11) -0.0023(12) -0.0020(11)
C19 0.0233(12) 0.0520(16) 0.0491(16) 0.0032(13) 0.0056(11) 0.0030(11)
C20 0.0350(13) 0.0294(12) 0.0306(12) 0.0014(10) 0.0004(10) 0.0025(10)
N1 0.0185(9) 0.0329(10) 0.0256(9) 0.0005(8) 0.0043(7) -0.0035(8)
N2 0.0262(10) 0.0289(9) 0.0239(9) -0.0041(8) 0.0037(8) -0.0025(8)
N3 0.0177(8) 0.0166(8) 0.0222(9) 0.0002(7) 0.0054(7) -0.0007(7)
N4 0.0199(9) 0.0156(8) 0.0237(9) 0.0008(7) 0.0053(7) 0.0000(7)
Si1 0.0226(3) 0.0223(3) 0.0222(3) -0.0006(2) 0.0074(2) -0.0022(2)
Si2 0.0198(3) 0.0205(3) 0.0226(3) -0.0018(2) 0.0044(2) -0.0018(2)
Si3 0.0307(3) 0.0195(3) 0.0237(3) 0.0005(2) 0.0062(3) -0.0068(2)
Si4 0.0202(3) 0.0198(3) 0.0257(3) -0.0017(2) 0.0022(2) -0.0002(2)
Li1 0.0197(18) 0.0136(15) 0.036(2) -0.0017(14) 0.0042(15) 0.0021(13)
Li2 0.0179(16) 0.0090(13) 0.0279(18) -0.0017(13) 0.0096(14) -0.0009(12)
Zn1 0.01785(12) 0.01446(11) 0.02885(14) -0.00039(10) 0.00509(9) -0.00016(9)

loop_
_atom_type_symbol
_atom_type_description
_atom_type_scat_dispersion_real
_atom_type_scat_dispersion_imag
_atom_type_scat_source
C C 0.0033 0.0016 'International Tables Vol C Tables 4.2.6.8 and 6.1.1.4'
H H 0.0000 0.0000 'International Tables Vol C Tables 4.2.6.8 and 6.1.1.4'
N N 0.0061 0.0033 'International Tables Vol C Tables 4.2.6.8 and 6.1.1.4'
Si Si 0.0817 0.0704 'International Tables Vol C Tables 4.2.6.8 and 6.1.1.4'
Li Li -0.0003 0.0001 'International Tables Vol C Tables 4.2.6.8 and 6.1.1.4'
Zn Zn 0.2839 1.4301 'International Tables Vol C Tables 4.2.6.8 and 6.1.1.4'

loop_
_geom_angle_atom_site_label_1
_geom_angle_atom_site_label_2
_geom_angle_atom_site_label_3
_geom_angle
_geom_angle_site_symmetry_1
_geom_angle_site_symmetry_3
N1 C1 H1A 109.5 . .
N1 C1 H1B 109.5 . .
H1A C1 H1B 109.5 . .
N1 C1 H1C 109.5 . .
H1A C1 H1C 109.5 . .
H1B C1 H1C 109.5 . .
N1 C2 H2A 109.5 . .
N1 C2 H2B 109.5 . .
H2A C2 H2B 109.5 . .
N1 C2 H2C 109.5 . .
H2A C2 H2C 109.5 . .
H2B C2 H2C 109.5 . .
N1 C3 C4 111.89(19) . .
N1 C3 H3A 109.2 . .
C4 C3 H3A 109.2 . .
N1 C3 H3B 109.2 . .
C4 C3 H3B 109.2 . .
H3A C3 H3B 107.9 . .
N2 C4 C3 112.07(19) . .
N2 C4 H4A 109.2 . .
C3 C4 H4A 109.2 . .
N2 C4 H4B 109.2 . .
C3 C4 H4B 109.2 . .
H4A C4 H4B 107.9 . .
N2 C5 H5A 109.5 . .
N2 C5 H5B 109.5 . .
H5A C5 H5B 109.5 . .
N2 C5 H5C 109.5 . .
H5A C5 H5C 109.5 . .
H5B C5 H5C 109.5 . .
N2 C6 H6A 109.5 . .
N2 C6 H6B 109.5 . .
H6A C6 H6B 109.5 . .
N2 C6 H6C 109.5 . .
H6A C6 H6C 109.5 . .
H6B C6 H6C 109.5 . .
Zn1 C7 Li2 170.49(15) . 2_756
Zn1 C7 H7A 106.5(18) . .
Li2 C7 H7A 64.5(18) 2_756 .
Zn1 C7 H7B 109.5(18) . .
Li2 C7 H7B 72.8(18) 2_756 .
H7A C7 H7B 111(2) . .
Zn1 C7 H7C 113.2(18) . .
Li2 C7 H7C 73.8(18) 2_756 .
H7A C7 H7C 108(2) . .
H7B C7 H7C 109(2) . .
Zn1 C8 Li1 167.67(18) . .
Zn1 C8 H8A 104.1(18) . .
Li1 C8 H8A 66.5(18) . .
Zn1 C8 H8B 108(2) . .
Li1 C8 H8B 83(2) . .
H8A C8 H8B 111(3) . .
Zn1 C8 H8C 113.4(18) . .
Li1 C8 H8C 64.7(18) . .
H8A C8 H8C 109(2) . .
H8B C8 H8C 111(3) . .
Si1 C9 H9A 109.5 . .
Si1 C9 H9B 109.5 . .
H9A C9 H9B 109.5 . .
Si1 C9 H9C 109.5 . .
H9A C9 H9C 109.5 . .
H9B C9 H9C 109.5 . .
Si1 C10 H10A 109.5 . .
Si1 C10 H10B 109.5 . .
H10A C10 H10B 109.5 . .
Si1 C10 H10C 109.5 . .
H10A C10 H10C 109.5 . .
H10B C10 H10C 109.5 . .
Si1 C11 H11A 109.5 . .
Si1 C11 H11B 109.5 . .
H11A C11 H11B 109.5 . .
Si1 C11 H11C 109.5 . .
H11A C11 H11C 109.5 . .
H11B C11 H11C 109.5 . .
Si2 C12 H12A 109.5 . .
Si2 C12 H12B 109.5 . .
H12A C12 H12B 109.5 . .
Si2 C12 H12C 109.5 . .
H12A C12 H12C 109.5 . .
H12B C12 H12C 109.5 . .
Si2 C13 H13A 109.5 . .
Si2 C13 H13B 109.5 . .
H13A C13 H13B 109.5 . .
Si2 C13 H13C 109.5 . .
H13A C13 H13C 109.5 . .
H13B C13 H13C 109.5 . .
Si2 C14 H14A 109.5 . .
Si2 C14 H14B 109.5 . .
H14A C14 H14B 109.5 . .
Si2 C14 H14C 109.5 . .
H14A C14 H14C 109.5 . .
H14B C14 H14C 109.5 . .
Si3 C15 H15A 109.5 . .
Si3 C15 H15B 109.5 . .
H15A C15 H15B 109.5 . .
Si3 C15 H15C 109.5 . .
H15A C15 H15C 109.5 . .
H15B C15 H15C 109.5 . .
Si3 C16 H16A 109.5 . .
Si3 C16 H16B 109.5 . .
H16A C16 H16B 109.5 . .
Si3 C16 H16C 109.5 . .
H16A C16 H16C 109.5 . .
H16B C16 H16C 109.5 . .
Si3 C17 H17A 109.5 . .
Si3 C17 H17B 109.5 . .
H17A C17 H17B 109.5 . .
Si3 C17 H17C 109.5 . .
H17A C17 H17C 109.5 . .
H17B C17 H17C 109.5 . .
Si4 C18 H18A 109.5 . .
Si4 C18 H18B 109.5 . .
H18A C18 H18B 109.5 . .
Si4 C18 H18C 109.5 . .
H18A C18 H18C 109.5 . .
H18B C18 H18C 109.5 . .
Si4 C19 H19A 109.5 . .
Si4 C19 H19B 109.5 . .
H19A C19 H19B 109.5 . .
Si4 C19 H19C 109.5 . .
H19A C19 H19C 109.5 . .
H19B C19 H19C 109.5 . .
Si4 C20 H20A 109.5 . .
Si4 C20 H20B 109.5 . .
H20A C20 H20B 109.5 . .
Si4 C20 H20C 109.5 . .
H20A C20 H20C 109.5 . .
H20B C20 H20C 109.5 . .
C3 N1 C1 110.61(18) . .
C3 N1 C2 110.10(19) . .
C1 N1 C2 108.54(19) . .
C3 N1 Zn1 104.86(13) . .
C1 N1 Zn1 111.15(14) . .
C2 N1 Zn1 111.57(14) . .
C6 N2 C5 109.7(2) . .
C6 N2 C4 109.1(2) . .
C5 N2 C4 110.38(19) . .
C6 N2 Zn1 111.80(15) . .
C5 N2 Zn1 111.87(15) . .
C4 N2 Zn1 103.88(13) . .
Si2 N3 Si1 120.00(10) . .
Si2 N3 Li2 103.94(12) . .
Si1 N3 Li2 118.28(13) . .
Si2 N3 Li1 125.60(14) . .
Si1 N3 Li1 106.21(13) . .
Li2 N3 Li1 74.64(14) . .
Si4 N4 Si3 121.76(10) . .
Si4 N4 Li1 120.84(14) . .
Si3 N4 Li1 107.52(13) . .
Si4 N4 Li2 109.55(13) . .
Si3 N4 Li2 113.29(13) . .
Li1 N4 Li2 74.36(14) . .
N3 Si1 C11 112.58(9) . .
N3 Si1 C9 110.84(9) . .
C11 Si1 C9 108.22(10) . .
N3 Si1 C10 115.52(10) . .
C11 Si1 C10 105.44(12) . .
C9 Si1 C10 103.61(11) . .
N3 Si1 Li1 40.47(9) . .
C11 Si1 Li1 128.25(10) . .
C9 Si1 Li1 70.39(10) . .
C10 Si1 Li1 125.59(11) . .
N3 Si2 C12 112.91(10) . .
N3 Si2 C13 114.10(10) . .
C12 Si2 C13 107.86(12) . .
N3 Si2 C14 111.80(9) . .
C12 Si2 C14 106.43(11) . .
C13 Si2 C14 103.01(10) . .
N3 Si2 Li2 41.79(8) . .
C12 Si2 Li2 142.52(10) . .
C13 Si2 Li2 108.56(10) . .
C14 Si2 Li2 73.53(10) . .
N4 Si3 C17 111.77(10) . .
N4 Si3 C16 116.06(10) . .
C17 Si3 C16 105.71(12) . .
N4 Si3 C15 111.28(10) . .
C17 Si3 C15 108.12(12) . .
C16 Si3 C15 103.28(12) . .
N4 Si3 Li1 39.77(9) . .
C17 Si3 Li1 129.13(10) . .
C16 Si3 Li1 124.24(11) . .
C15 Si3 Li1 71.63(11) . .
N4 Si3 Li2 36.56(8) . .
C17 Si3 Li2 84.86(10) . .
C16 Si3 Li2 150.91(10) . .
C15 Si3 Li2 98.76(10) . .
Li1 Si3 Li2 46.93(8) . .
N4 Si4 C18 113.80(10) . .
N4 Si4 C20 111.62(10) . .
C18 Si4 C20 105.28(11) . .
N4 Si4 C19 114.10(10) . .
C18 Si4 C19 106.96(12) . .
C20 Si4 C19 104.26(11) . .
N4 Si4 Li2 38.78(8) . .
C18 Si4 Li2 142.51(11) . .
C20 Si4 Li2 76.80(10) . .
C19 Si4 Li2 108.68(11) . .
N3 Li1 N4 105.47(16) . .
N3 Li1 C8 131.72(18) . .
N4 Li1 C8 122.71(17) . .
N3 Li1 Li2 52.59(11) . .
N4 Li1 Li2 52.88(11) . .
C8 Li1 Li2 175.2(2) . .
N3 Li1 Si1 33.32(7) . .
N4 Li1 Si1 117.33(14) . .
C8 Li1 Si1 113.39(15) . .
Li2 Li1 Si1 71.38(11) . .
N3 Li1 Si3 113.25(14) . .
N4 Li1 Si3 32.71(8) . .
C8 Li1 Si3 106.37(14) . .
Li2 Li1 Si3 68.88(11) . .
Si1 Li1 Si3 140.19(12) . .
N3 Li1 H8A 148.0(8) . .
N4 Li1 H8A 102.4(8) . .
C8 Li1 H8A 23.3(8) . .
Li2 Li1 H8A 151.9(8) . .
Si1 Li1 H8A 136.7(8) . .
Si3 Li1 H8A 83.1(8) . .
N3 Li1 H8C 109.1(9) . .
N4 Li1 H8C 143.8(9) . .
C8 Li1 H8C 23.4(9) . .
Li2 Li1 H8C 159.8(9) . .
Si1 Li1 H8C 97.7(8) . .
Si3 Li1 H8C 119.3(8) . .
H8A Li1 H8C 41.4(10) . .
N3 Li2 N4 105.52(15) . .
N3 Li2 C7 124.98(16) . 2_746
N4 Li2 C7 128.35(17) . 2_746
N3 Li2 Li1 52.77(12) . .
N4 Li2 Li1 52.76(12) . .
C7 Li2 Li1 169.79(19) 2_746 .
N3 Li2 Si2 34.27(7) . .
N4 Li2 Si2 120.95(14) . .
C7 Li2 Si2 107.83(12) 2_746 .
Li1 Li2 Si2 75.42(12) . .
N3 Li2 Si4 118.06(13) . .
N4 Li2 Si4 31.67(7) . .
C7 Li2 Si4 105.08(13) 2_746 .
Li1 Li2 Si4 71.31(11) . .
Si2 Li2 Si4 146.72(11) . .
N3 Li2 Si3 109.27(13) . .
N4 Li2 Si3 30.15(7) . .
C7 Li2 Si3 122.52(13) 2_746 .
Li1 Li2 Si3 64.19(11) . .
Si2 Li2 Si3 106.56(10) . .
Si4 Li2 Si3 57.64(6) . .
C8 Zn1 C7 132.06(11) . .
C8 Zn1 N1 108.61(9) . .
C7 Zn1 N1 107.71(9) . .
C8 Zn1 N2 106.61(10) . .
C7 Zn1 N2 108.36(9) . .
N1 Zn1 N2 82.21(7) . .

loop_
_geom_bond_atom_site_label_1
_geom_bond_atom_site_label_2
_geom_bond_distance
_geom_bond_site_symmetry_2
C1 N1 1.477(3) .
C1 H1A 0.9800 .
C1 H1B 0.9800 .
C1 H1C 0.9800 .
C2 N1 1.478(3) .
C2 H2A 0.9800 .
C2 H2B 0.9800 .
C2 H2C 0.9800 .
C3 N1 1.472(3) .
C3 C4 1.504(3) .
C3 H3A 0.9900 .
C3 H3B 0.9900 .
C4 N2 1.476(3) .
C4 H4A 0.9900 .
C4 H4B 0.9900 .
C5 N2 1.467(3) .
C5 H5A 0.9800 .
C5 H5B 0.9800 .
C5 H5C 0.9800 .
C6 N2 1.466(3) .
C6 H6A 0.9800 .
C6 H6B 0.9800 .
C6 H6C 0.9800 .
C7 Zn1 2.008(2) .
C7 Li2 2.368(4) 2_756
C7 H7A 0.95(3) .
C7 H7B 0.91(3) .
C7 H7C 0.89(3) .
C8 Zn1 2.002(2) .
C8 Li1 2.382(4) .
C8 H8A 0.94(3) .
C8 H8B 0.87(3) .
C8 H8C 0.95(3) .
C9 Si1 1.885(2) .
C9 H9A 0.9800 .
C9 H9B 0.9800 .
C9 H9C 0.9800 .
C10 Si1 1.889(2) .
C10 H10A 0.9800 .
C10 H10B 0.9800 .
C10 H10C 0.9800 .
C11 Si1 1.874(2) .
C11 H11A 0.9800 .
C11 H11B 0.9800 .
C11 H11C 0.9800 .
C12 Si2 1.882(2) .
C12 H12A 0.9800 .
C12 H12B 0.9800 .
C12 H12C 0.9800 .
C13 Si2 1.883(2) .
C13 H13A 0.9800 .
C13 H13B 0.9800 .
C13 H13C 0.9800 .
C14 Si2 1.886(2) .
C14 H14A 0.9800 .
C14 H14B 0.9800 .
C14 H14C 0.9800 .
C15 Si3 1.887(3) .
C15 H15A 0.9800 .
C15 H15B 0.9800 .
C15 H15C 0.9800 .
C16 Si3 1.881(2) .
C16 H16A 0.9800 .
C16 H16B 0.9800 .
C16 H16C 0.9800 .
C17 Si3 1.876(2) .
C17 H17A 0.9800 .
C17 H17B 0.9800 .
C17 H17C 0.9800 .
C18 Si4 1.874(2) .
C18 H18A 0.9800 .
C18 H18B 0.9800 .
C18 H18C 0.9800 .
C19 Si4 1.885(2) .
C19 H19A 0.9800 .
C19 H19B 0.9800 .
C19 H19C 0.9800 .
C20 Si4 1.884(2) .
C20 H20A 0.9800 .
C20 H20B 0.9800 .
C20 H20C 0.9800 .
N1 Zn1 2.2157(17) .
N2 Zn1 2.2544(18) .
N3 Si2 1.7023(17) .
N3 Si1 1.7090(17) .
N3 Li2 2.014(4) .
N3 Li1 2.019(4) .
N4 Si4 1.6976(17) .
N4 Si3 1.7076(17) .
N4 Li1 2.022(4) .
N4 Li2 2.025(3) .
Si1 Li1 2.987(4) .
Si2 Li2 2.934(3) .
Si3 Li1 3.013(4) .
Si3 Li2 3.123(3) .
Si4 Li2 3.047(3) .
Li1 Li2 2.445(4) .
Li1 H8A 2.18(3) .
Li1 H8C 2.15(3) .
Li2 C7 2.368(4) 2_746

loop_
_geom_torsion_atom_site_label_1
_geom_torsion_atom_site_label_2
_geom_torsion_atom_site_label_3
_geom_torsion_atom_site_label_4
_geom_torsion
_geom_torsion_site_symmetry_1
_geom_torsion_site_symmetry_4
N1 C3 C4 N2 59.6(3) . .
C4 C3 N1 C1 77.9(2) . .
C4 C3 N1 C2 -162.2(2) . .
C4 C3 N1 Zn1 -42.0(2) . .
C3 C4 N2 C6 -159.7(2) . .
C3 C4 N2 C5 79.7(2) . .
C3 C4 N2 Zn1 -40.3(2) . .
Si2 N3 Si1 C11 86.70(13) . .
Li2 N3 Si1 C11 -42.10(16) . .
Li1 N3 Si1 C11 -123.08(14) . .
Si2 N3 Si1 C9 -151.93(11) . .
Li2 N3 Si1 C9 79.27(15) . .
Li1 N3 Si1 C9 -1.71(15) . .
Si2 N3 Si1 C10 -34.50(16) . .
Li2 N3 Si1 C10 -163.30(15) . .
Li1 N3 Si1 C10 115.72(15) . .
Si2 N3 Si1 Li1 -150.22(18) . .
Li2 N3 Si1 Li1 80.98(17) . .
Si1 N3 Si2 C12 79.93(14) . .
Li2 N3 Si2 C12 -145.08(14) . .
Li1 N3 Si2 C12 -64.16(18) . .
Si1 N3 Si2 C13 -43.69(14) . .
Li2 N3 Si2 C13 91.30(14) . .
Li1 N3 Si2 C13 172.22(16) . .
Si1 N3 Si2 C14 -160.08(11) . .
Li2 N3 Si2 C14 -25.09(15) . .
Li1 N3 Si2 C14 55.83(18) . .
Si1 N3 Si2 Li2 -134.99(17) . .
Li1 N3 Si2 Li2 80.92(18) . .
Si4 N4 Si3 C17 88.50(14) . .
Li1 N4 Si3 C17 -125.63(15) . .
Li2 N4 Si3 C17 -45.52(17) . .
Si4 N4 Si3 C16 -32.81(16) . .
Li1 N4 Si3 C16 113.06(15) . .
Li2 N4 Si3 C16 -166.84(15) . .
Si4 N4 Si3 C15 -150.51(12) . .
Li1 N4 Si3 C15 -4.64(16) . .
Li2 N4 Si3 C15 75.47(16) . .
Si4 N4 Si3 Li1 -145.87(18) . .
Li2 N4 Si3 Li1 80.11(16) . .
Si4 N4 Si3 Li2 134.03(19) . .
Li1 N4 Si3 Li2 -80.11(16) . .
Si3 N4 Si4 C18 77.82(15) . .
Li1 N4 Si4 C18 -63.63(18) . .
Li2 N4 Si4 C18 -146.67(15) . .
Si3 N4 Si4 C20 -163.19(11) . .
Li1 N4 Si4 C20 55.36(17) . .
Li2 N4 Si4 C20 -27.68(15) . .
Si3 N4 Si4 C19 -45.32(16) . .
Li1 N4 Si4 C19 173.23(15) . .
Li2 N4 Si4 C19 90.19(15) . .
Si3 N4 Si4 Li2 -135.51(18) . .
Li1 N4 Si4 Li2 83.04(17) . .
Si2 N3 Li1 N4 -95.43(18) . .
Si1 N3 Li1 N4 116.50(15) . .
Li2 N3 Li1 N4 0.92(16) . .
Si2 N3 Li1 C8 80.9(3) . .
Si1 N3 Li1 C8 -67.2(3) . .
Li2 N3 Li1 C8 177.3(3) . .
Si2 N3 Li1 Li2 -96.36(16) . .
Si1 N3 Li1 Li2 115.58(14) . .
Si2 N3 Li1 Si1 148.07(19) . .
Li2 N3 Li1 Si1 -115.58(14) . .
Si2 N3 Li1 Si3 -61.67(19) . .
Si1 N3 Li1 Si3 150.27(11) . .
Li2 N3 Li1 Si3 34.69(15) . .
Si4 N4 Li1 N3 -104.66(17) . .
Si3 N4 Li1 N3 109.10(15) . .
Li2 N4 Li1 N3 -0.92(16) . .
Si4 N4 Li1 C8 78.6(2) . .
Si3 N4 Li1 C8 -67.7(2) . .
Li2 N4 Li1 C8 -177.7(2) . .
Si4 N4 Li1 Li2 -103.74(15) . .
Si3 N4 Li1 Li2 110.01(14) . .
Si4 N4 Li1 Si1 -71.06(18) . .
Si3 N4 Li1 Si1 142.69(12) . .
Li2 N4 Li1 Si1 32.68(15) . .
Si4 N4 Li1 Si3 146.24(17) . .
Li2 N4 Li1 Si3 -110.01(14) . .
Zn1 C8 Li1 N3 -101.2(8) . .
Zn1 C8 Li1 N4 74.6(8) . .
Zn1 C8 Li1 Li2 52(3) . .
Zn1 C8 Li1 Si1 -134.7(7) . .
Zn1 C8 Li1 Si3 43.2(8) . .
C11 Si1 Li1 N3 80.16(16) . .
C9 Si1 Li1 N3 178.31(15) . .
C10 Si1 Li1 N3 -88.71(16) . .
N3 Si1 Li1 N4 -76.14(18) . .
C11 Si1 Li1 N4 4.0(2) . .
C9 Si1 Li1 N4 102.17(18) . .
C10 Si1 Li1 N4 -164.84(15) . .
N3 Si1 Li1 C8 131.5(2) . .
C11 Si1 Li1 C8 -148.39(15) . .
C9 Si1 Li1 C8 -50.24(16) . .
C10 Si1 Li1 C8 42.7(2) . .
N3 Si1 Li1 Li2 -49.12(13) . .
C11 Si1 Li1 Li2 31.04(17) . .
C9 Si1 Li1 Li2 129.19(14) . .
C10 Si1 Li1 Li2 -137.82(14) . .
N3 Si1 Li1 Si3 -45.37(17) . .
C11 Si1 Li1 Si3 34.8(3) . .
C9 Si1 Li1 Si3 132.9(2) . .
C10 Si1 Li1 Si3 -134.08(18) . .
N4 Si3 Li1 N3 -82.42(17) . .
C17 Si3 Li1 N3 -5.7(2) . .
C16 Si3 Li1 N3 -173.15(15) . .
C15 Si3 Li1 N3 93.02(17) . .
Li2 Si3 Li1 N3 -28.99(13) . .
C17 Si3 Li1 N4 76.69(18) . .
C16 Si3 Li1 N4 -90.73(16) . .
C15 Si3 Li1 N4 175.44(16) . .
Li2 Si3 Li1 N4 53.43(13) . .
N4 Si3 Li1 C8 125.8(2) . .
C17 Si3 Li1 C8 -157.51(15) . .
C16 Si3 Li1 C8 35.1(2) . .
C15 Si3 Li1 C8 -58.76(15) . .
Li2 Si3 Li1 C8 179.2(2) . .
N4 Si3 Li1 Li2 -53.43(13) . .
C17 Si3 Li1 Li2 23.26(18) . .
C16 Si3 Li1 Li2 -144.17(14) . .
C15 Si3 Li1 Li2 122.01(14) . .
N4 Si3 Li1 Si1 -57.24(18) . .
C17 Si3 Li1 Si1 19.5(3) . .
C16 Si3 Li1 Si1 -147.97(18) . .
C15 Si3 Li1 Si1 118.2(2) . .
Li2 Si3 Li1 Si1 -3.80(15) . .
Si2 N3 Li2 N4 122.71(14) . .
Si1 N3 Li2 N4 -101.35(16) . .
Li1 N3 Li2 N4 -0.92(16) . .
Si2 N3 Li2 C7 -68.7(2) . 2_746
Si1 N3 Li2 C7 67.2(2) . 2_746
Li1 N3 Li2 C7 167.7(2) . 2_746
Si2 N3 Li2 Li1 123.63(14) . .
Si1 N3 Li2 Li1 -100.43(15) . .
Si1 N3 Li2 Si2 135.94(16) . .
Li1 N3 Li2 Si2 -123.63(14) . .
Si2 N3 Li2 Si4 154.18(11) . .
Si1 N3 Li2 Si4 -69.88(17) . .
Li1 N3 Li2 Si4 30.55(15) . .
Si2 N3 Li2 Si3 91.32(12) . .
Si1 N3 Li2 Si3 -132.75(11) . .
Li1 N3 Li2 Si3 -32.31(14) . .
Si4 N4 Li2 N3 118.67(14) . .
Si3 N4 Li2 N3 -101.78(15) . .
Li1 N4 Li2 N3 0.92(16) . .
Si4 N4 Li2 C7 -49.4(2) . 2_746
Si3 N4 Li2 C7 90.2(2) . 2_746
Li1 N4 Li2 C7 -167.1(2) . 2_746
Si4 N4 Li2 Li1 117.74(15) . .
Si3 N4 Li2 Li1 -102.70(15) . .
Si4 N4 Li2 Si2 152.20(12) . .
Si3 N4 Li2 Si2 -68.24(17) . .
Li1 N4 Li2 Si2 34.46(16) . .
Si3 N4 Li2 Si4 139.56(16) . .
Li1 N4 Li2 Si4 -117.74(15) . .
Si4 N4 Li2 Si3 -139.56(16) . .
Li1 N4 Li2 Si3 102.70(15) . .
N4 Li1 Li2 N3 -178.88(19) . .
C8 Li1 Li2 N3 -155(2) . .
Si1 Li1 Li2 N3 31.52(8) . .
Si3 Li1 Li2 N3 -145.91(15) . .
N3 Li1 Li2 N4 178.88(19) . .
C8 Li1 Li2 N4 24(2) . .
Si1 Li1 Li2 N4 -149.59(15) . .
Si3 Li1 Li2 N4 32.98(8) . .
N3 Li1 Li2 C7 -81.0(10) . 2_746
N4 Li1 Li2 C7 100.2(10) . 2_746
C8 Li1 Li2 C7 124(2) . 2_746
Si1 Li1 Li2 C7 -49.4(10) . 2_746
Si3 Li1 Li2 C7 133.1(10) . 2_746
N3 Li1 Li2 Si2 28.98(8) . .
N4 Li1 Li2 Si2 -149.91(14) . .
C8 Li1 Li2 Si2 -126(2) . .
Si1 Li1 Li2 Si2 60.50(6) . .
Si3 Li1 Li2 Si2 -116.93(9) . .
N3 Li1 Li2 Si4 -151.74(14) . .
N4 Li1 Li2 Si4 29.38(8) . .
C8 Li1 Li2 Si4 53(2) . .
Si1 Li1 Li2 Si4 -120.21(9) . .
Si3 Li1 Li2 Si4 62.36(5) . .
N3 Li1 Li2 Si3 145.91(14) . .
N4 Li1 Li2 Si3 -32.98(8) . .
C8 Li1 Li2 Si3 -9(2) . .
Si1 Li1 Li2 Si3 177.43(10) . .
C12 Si2 Li2 N3 60.1(2) . .
C13 Si2 Li2 N3 -105.70(13) . .
C14 Si2 Li2 N3 155.76(14) . .
N3 Si2 Li2 N4 -70.97(16) . .
C12 Si2 Li2 N4 -10.9(3) . .
C13 Si2 Li2 N4 -176.67(15) . .
C14 Si2 Li2 N4 84.79(17) . .
N3 Si2 Li2 C7 126.68(19) . 2_746
C12 Si2 Li2 C7 -173.26(15) . 2_746
C13 Si2 Li2 C7 20.98(16) . 2_746
C14 Si2 Li2 C7 -77.56(14) . 2_746
N3 Si2 Li2 Li1 -43.23(13) . .
C12 Si2 Li2 Li1 16.8(2) . .
C13 Si2 Li2 Li1 -148.94(13) . .
C14 Si2 Li2 Li1 112.52(14) . .
N3 Si2 Li2 Si4 -44.46(18) . .
C12 Si2 Li2 Si4 15.6(3) . .
C13 Si2 Li2 Si4 -150.2(2) . .
C14 Si2 Li2 Si4 111.3(2) . .
N3 Si2 Li2 Si3 -100.09(14) . .
C12 Si2 Li2 Si3 -40.0(2) . .
C13 Si2 Li2 Si3 154.21(10) . .
C14 Si2 Li2 Si3 55.67(10) . .
N4 Si4 Li2 N3 -73.35(17) . .
C18 Si4 Li2 N3 -17.7(3) . .
C20 Si4 Li2 N3 80.33(16) . .
C19 Si4 Li2 N3 -178.86(16) . .
C18 Si4 Li2 N4 55.7(2) . .
C20 Si4 Li2 N4 153.67(15) . .
C19 Si4 Li2 N4 -105.51(15) . .
N4 Si4 Li2 C7 141.93(19) . 2_746
C18 Si4 Li2 C7 -162.39(16) . 2_746
C20 Si4 Li2 C7 -64.40(14) . 2_746
C19 Si4 Li2 C7 36.42(16) . 2_746
N4 Si4 Li2 Li1 -48.05(14) . .
C18 Si4 Li2 Li1 7.6(2) . .
C20 Si4 Li2 Li1 105.62(14) . .
C19 Si4 Li2 Li1 -153.56(14) . .
N4 Si4 Li2 Si2 -46.80(19) . .
C18 Si4 Li2 Si2 8.9(3) . .
C20 Si4 Li2 Si2 106.9(2) . .
C19 Si4 Li2 Si2 -152.3(2) . .
N4 Si4 Li2 Si3 22.69(10) . .
C18 Si4 Li2 Si3 78.37(17) . .
C20 Si4 Li2 Si3 176.36(9) . .
C19 Si4 Li2 Si3 -82.82(10) . .
N4 Si3 Li2 N3 87.83(17) . .
C17 Si3 Li2 N3 -133.88(16) . .
C16 Si3 Li2 N3 112.7(2) . .
C15 Si3 Li2 N3 -26.30(16) . .
Li1 Si3 Li2 N3 28.21(13) . .
C17 Si3 Li2 N4 138.29(16) . .
C16 Si3 Li2 N4 24.9(3) . .
C15 Si3 Li2 N4 -114.13(15) . .
Li1 Si3 Li2 N4 -59.62(15) . .
N4 Si3 Li2 C7 -111.6(2) . 2_746
C17 Si3 Li2 C7 26.74(17) . 2_746
C16 Si3 Li2 C7 -86.7(3) . 2_746
C15 Si3 Li2 C7 134.32(17) . 2_746
Li1 Si3 Li2 C7 -171.2(2) . 2_746
N4 Si3 Li2 Li1 59.62(15) . .
C17 Si3 Li2 Li1 -162.09(14) . .
C16 Si3 Li2 Li1 84.5(2) . .
C15 Si3 Li2 Li1 -54.51(14) . .
N4 Si3 Li2 Si2 123.80(16) . .
C17 Si3 Li2 Si2 -97.91(12) . .
C16 Si3 Li2 Si2 148.7(2) . .
C15 Si3 Li2 Si2 9.67(12) . .
Li1 Si3 Li2 Si2 64.18(12) . .
N4 Si3 Li2 Si4 -23.78(11) . .
C17 Si3 Li2 Si4 114.51(10) . .
C16 Si3 Li2 Si4 1.1(2) . .
C15 Si3 Li2 Si4 -137.91(9) . .
Li1 Si3 Li2 Si4 -83.40(11) . .
Li1 C8 Zn1 C7 -90.9(8) . .
Li1 C8 Zn1 N1 131.7(8) . .
Li1 C8 Zn1 N2 44.5(8) . .
Li2 C7 Zn1 C8 34.4(10) 2_756 .
Li2 C7 Zn1 N1 172.1(9) 2_756 .
Li2 C7 Zn1 N2 -100.4(10) 2_756 .
C3 N1 Zn1 C8 -90.05(17) . .
C1 N1 Zn1 C8 150.40(17) . .
C2 N1 Zn1 C8 29.11(19) . .
C3 N1 Zn1 C7 121.79(16) . .
C1 N1 Zn1 C7 2.24(17) . .
C2 N1 Zn1 C7 -119.05(17) . .
C3 N1 Zn1 N2 14.93(14) . .
C1 N1 Zn1 N2 -104.62(15) . .
C2 N1 Zn1 N2 134.09(16) . .
C6 N2 Zn1 C8 -122.10(19) . .
C5 N2 Zn1 C8 1.3(2) . .
C4 N2 Zn1 C8 120.40(15) . .
C6 N2 Zn1 C7 24.58(19) . .
C5 N2 Zn1 C7 148.02(18) . .
C4 N2 Zn1 C7 -92.92(15) . .
C6 N2 Zn1 N1 130.72(18) . .
C5 N2 Zn1 N1 -105.83(18) . .
C4 N2 Zn1 N1 13.23(13) . .
